data_7711236
loop_
_publ_author_name
'Hejda, Martin'
'Zechovsk\'y, Jan'
'Kreml\'a\<cek, V\'it'
'Erben, Milan'
'Rychagova, Elena A.'
'Jambor, Roman'
'R\%u\<zi\<cka, Ale\<s'
'Ketkov, Sergey Yu.'
'Dost\'al, Libor'

_publ_section_title
;
 Beyond simple hetero Diels-Alder Cycloadditions. A New Type of
 Element-Ligand Cooperativity at N,C,N-coordinated Arsinidene and
 Stibinidene Centres in the Reaction with an Electron Deficient Alkyne.
;
_journal_name_full 'Dalton Transactions'
_journal_paper_doi 10.1039/D2DT02499C
_journal_year 2022
_chemical_formula_moiety 'C38 H47 N2 O4 Sb'
_chemical_formula_sum 'C38 H47 N2 O4 Sb'
_chemical_formula_weight 717.52
_space_group_crystal_system triclinic
_space_group_IT_number 2
_space_group_name_Hall '-P 1'
_space_group_name_H-M_alt 'P -1'
_atom_sites_solution_hydrogens mixed
_audit_creation_method SHELXL-2017/1
_audit_update_record
;
2022-07-27 deposited with the CCDC.	2022-09-13 downloaded from the CCDC.
;
_cell_angle_alpha 91.373(2)
_cell_angle_beta 103.932(2)
_cell_angle_gamma 104.657(2)
_cell_formula_units_Z 2
_cell_length_a 9.8206(4)
_cell_length_b 10.0140(4)
_cell_length_c 19.3579(6)
_cell_measurement_reflns_used 61486
_cell_measurement_temperature 150(2)
_cell_measurement_theta_max 27.5
_cell_measurement_theta_min 1
_cell_volume 1780.27(12)
_computing_cell_refinement 'APEX3 v2018.1-0 (Bruker AXS)'
_computing_data_collection 'Bruker Instrument Service vV6.2.3'
_computing_data_reduction 'SAINT V8.38A (Bruker AXS Inc., 2016)'
_computing_molecular_graphics 'Bruker SHELXTL'
_computing_publication_material 'Bruker SHELXTL'
_computing_structure_refinement 'SHELXL-2017/1 (Sheldrick, 2017)'
_computing_structure_solution 'SHELXT 2014/5 (Sheldrick, 2014)'
_diffrn_ambient_temperature 150(2)
_diffrn_detector_area_resol_mean 10.4167
_diffrn_measured_fraction_theta_full 0.999
_diffrn_measured_fraction_theta_max 0.998
_diffrn_measurement_device_type 'Bruker D8 - Venture'
_diffrn_measurement_method '\f and \w scans to fill the Ewald sphere'
_diffrn_radiation_type MoK\a
_diffrn_radiation_wavelength 0.71073
_diffrn_reflns_av_R_equivalents 0.0624
_diffrn_reflns_av_unetI/netI 0.0331
_diffrn_reflns_Laue_measured_fraction_full 0.999
_diffrn_reflns_Laue_measured_fraction_max 0.998
_diffrn_reflns_limit_h_max 12
_diffrn_reflns_limit_h_min -12
_diffrn_reflns_limit_k_max 13
_diffrn_reflns_limit_k_min -13
_diffrn_reflns_limit_l_max 25
_diffrn_reflns_limit_l_min -25
_diffrn_reflns_number 61486
_diffrn_reflns_point_group_measured_fraction_full 0.999
_diffrn_reflns_point_group_measured_fraction_max 0.998
_diffrn_reflns_theta_full 25.242
_diffrn_reflns_theta_max 27.556
_diffrn_reflns_theta_min 2.286
_diffrn_source 'sealed X-ray tube'
_exptl_absorpt_coefficient_mu 0.815
_exptl_absorpt_correction_T_max 0.7456
_exptl_absorpt_correction_T_min 0.6252
_exptl_absorpt_correction_type multi-scan
_exptl_absorpt_process_details
;
SADABS-2016/2 - Bruker AXS area detector
scaling and absorption correction
;
_exptl_crystal_colour yellow
_exptl_crystal_density_diffrn 1.339
_exptl_crystal_description block
_exptl_crystal_F_000 744
_exptl_crystal_size_max 0.333
_exptl_crystal_size_mid 0.258
_exptl_crystal_size_min 0.218
_refine_diff_density_max 1.171
_refine_diff_density_min -0.839
_refine_diff_density_rms 0.082
_refine_ls_extinction_method none
_refine_ls_goodness_of_fit_ref 1.085
_refine_ls_hydrogen_treatment mixed
_refine_ls_matrix_type full
_refine_ls_number_parameters 420
_refine_ls_number_reflns 8209
_refine_ls_number_restraints 366
_refine_ls_restrained_S_all 1.062
_refine_ls_R_factor_all 0.0399
_refine_ls_R_factor_gt 0.0329
_refine_ls_shift/su_max 0.002
_refine_ls_shift/su_mean 0.000
_refine_ls_structure_factor_coef Fsqd
_refine_ls_weighting_details 'w=1/[\s^2^(Fo^2^)+(0.0274P)^2^+2.6065P] where P=(Fo^2^+2Fc^2^)/3'
_refine_ls_weighting_scheme calc
_refine_ls_wR_factor_gt 0.0746
_refine_ls_wR_factor_ref 0.0771
_reflns_Friedel_coverage 0.000
_reflns_number_gt 7414
_reflns_number_total 8209
_reflns_threshold_expression 'I > 2\s(I)'
_cod_data_source_file d2dt02499c1.cif
_cod_data_source_block ld210322Sb1
_cod_database_code 7711236
_shelx_shelxl_version_number 2017/1
_shelx_space_group_comment
;
The symmetry employed for this shelxl refinement is uniquely defined
by the following loop, which should always be used as a source of
symmetry information in preference to the above space-group names.
They are only intended as comments.
;
_exptl_absorpt_special_details
;
The ratio of minimum to maximum
apparent transmission was 0.839
;

loop_
_space_group_symop_operation_xyz
'x, y, z'
'-x, -y, -z'

loop_
_atom_site_label
_atom_site_type_symbol
_atom_site_fract_x
_atom_site_fract_y
_atom_site_fract_z
_atom_site_U_iso_or_equiv
_atom_site_adp_type
_atom_site_occupancy
_atom_site_site_symmetry_order
_atom_site_calc_flag
_atom_site_refinement_flags_posn
_atom_site_refinement_flags_adp
_atom_site_refinement_flags_occupancy
_atom_site_disorder_assembly
_atom_site_disorder_group
Sb1 Sb 0.66966(2) 0.43636(2) 0.72710(2) 0.01545(5) Uani 1 1 d . . . . .
O1 O 1.1019(2) 0.7390(3) 0.77960(13) 0.0479(6) Uani 1 1 d . . . . .
N1 N 0.7371(2) 0.3378(2) 0.81507(10) 0.0178(4) Uani 1 1 d . . . . .
C1 C 0.5764(3) 0.5208(2) 0.80272(12) 0.0153(4) Uani 1 1 d . . . . .
C2 C 0.6579(3) 0.5101(2) 0.87139(12) 0.0168(5) Uani 1 1 d . . . . .
O2 O 0.9107(2) 0.7187(2) 0.68715(11) 0.0359(5) Uani 1 1 d . . . . .
H2 H 0.532(4) 0.695(4) 0.6918(17) 0.034(9) Uiso 1 1 d . . . . .
N2 N 0.4644(2) 0.6240(2) 0.67037(11) 0.0202(4) Uani 1 1 d . . . . .
C3 C 0.6210(3) 0.5551(3) 0.93066(13) 0.0226(5) Uani 1 1 d . . . . .
H3 H 0.677552 0.550613 0.977416 0.027 Uiso 1 1 calc R U . . .
O3 O 1.1187(2) 0.6039(2) 0.94428(11) 0.0371(5) Uani 1 1 d . . . . .
C5 C 0.4189(3) 0.6171(3) 0.85295(14) 0.0217(5) Uani 1 1 d . . . . .
H5 H 0.336214 0.652633 0.847205 0.026 Uiso 1 1 calc R U . . .
C4 C 0.4995(3) 0.6070(3) 0.92079(14) 0.0246(5) Uani 1 1 d . . . . .
H4 H 0.471756 0.635957 0.961228 0.030 Uiso 1 1 calc R U . . .
O4 O 1.0179(2) 0.77897(19) 0.91879(11) 0.0320(5) Uani 1 1 d . . . . .
C26 C 0.3727(3) 0.5917(3) 0.71920(13) 0.0239(5) Uani 1 1 d . . . . .
H26A H 0.295673 0.504818 0.700538 0.029 Uiso 1 1 calc R U . . .
H26B H 0.324717 0.666795 0.722187 0.029 Uiso 1 1 calc R U . . .
C7 C 0.7865(3) 0.4503(2) 0.87273(12) 0.0181(5) Uani 1 1 d . . . . .
H7 H 0.825291 0.418853 0.920345 0.022 Uiso 1 1 calc R U . . .
C6 C 0.4578(3) 0.5753(2) 0.79256(13) 0.0171(5) Uani 1 1 d . . . . .
C32 C 0.3084(3) 0.5491(3) 0.54980(14) 0.0234(5) Uani 1 1 d . . . . .
C9 C 0.6299(3) 0.0993(2) 0.83700(13) 0.0183(5) Uani 1 1 d . . . . .
C27 C 0.3915(3) 0.6575(3) 0.60163(13) 0.0212(5) Uani 1 1 d . . . . .
C8 C 0.7496(3) 0.2010(2) 0.82590(12) 0.0162(5) Uani 1 1 d . . . . .
C31 C 0.2397(3) 0.5834(3) 0.48327(15) 0.0307(6) Uani 1 1 d . . . . .
H31 H 0.181651 0.511345 0.447508 0.037 Uiso 1 1 calc R U . . .
C10 C 0.6416(3) -0.0351(3) 0.84537(15) 0.0244(5) Uani 1 1 d . . . . .
H10 H 0.561059 -0.104239 0.852432 0.029 Uiso 1 1 calc R U . . .
C30 C 0.2545(3) 0.7190(3) 0.46850(15) 0.0344(7) Uani 1 1 d . . . . .
H30 H 0.207703 0.739871 0.422680 0.041 Uiso 1 1 calc R U . . .
C11 C 0.7689(3) -0.0701(3) 0.84360(15) 0.0257(6) Uani 1 1 d . . . . .
H11 H 0.774994 -0.162619 0.849102 0.031 Uiso 1 1 calc R U . . .
C29 C 0.3372(3) 0.8253(3) 0.52015(15) 0.0324(6) Uani 1 1 d . . . . .
H29 H 0.347159 0.918794 0.509443 0.039 Uiso 1 1 calc R U . . .
C12 C 0.8860(3) 0.0296(3) 0.83385(14) 0.0241(5) Uani 1 1 d . . . . .
H12 H 0.973006 0.005421 0.832836 0.029 Uiso 1 1 calc R U . . .
C28 C 0.4062(3) 0.7965(3) 0.58789(14) 0.0245(5) Uani 1 1 d . . . . .
C13 C 0.8789(3) 0.1662(3) 0.82541(13) 0.0202(5) Uani 1 1 d . . . . .
C36 C 0.2920(3) 0.3975(3) 0.56275(15) 0.0269(6) Uani 1 1 d . . . . .
H36 H 0.354362 0.393632 0.611407 0.032 Uiso 1 1 calc R U . . .
C14 C 0.4926(3) 0.1352(3) 0.84447(14) 0.0229(5) Uani 1 1 d . . . . .
H14 H 0.485642 0.220170 0.819240 0.027 Uiso 1 1 calc R U . . .
C38 C 0.1343(3) 0.3247(4) 0.56201(19) 0.0408(8) Uani 1 1 d . . . . .
H38A H 0.070500 0.327662 0.514912 0.061 Uiso 1 1 calc R U . . .
H38B H 0.104913 0.371950 0.598593 0.061 Uiso 1 1 calc R U . . .
H38C H 0.126731 0.228028 0.572041 0.061 Uiso 1 1 calc R U . . .
C15 C 0.5044(3) 0.1689(4) 0.92272(17) 0.0382(7) Uani 1 1 d . . . . .
H15A H 0.421555 0.203021 0.927254 0.057 Uiso 1 1 calc R U . . .
H15B H 0.595245 0.240391 0.943609 0.057 Uiso 1 1 calc R U . . .
H15C H 0.504162 0.085199 0.947928 0.057 Uiso 1 1 calc R U . . .
C37 C 0.3444(4) 0.3229(3) 0.50881(18) 0.0389(7) Uani 1 1 d . . . . .
H37A H 0.291976 0.333524 0.460234 0.058 Uiso 1 1 calc R U . . .
H37B H 0.325937 0.224200 0.516450 0.058 Uiso 1 1 calc R U . . .
H37C H 0.449049 0.363028 0.515133 0.058 Uiso 1 1 calc R U . . .
C16 C 0.3545(3) 0.0206(4) 0.81160(19) 0.0410(8) Uani 1 1 d . . . . .
H16A H 0.350236 -0.003064 0.761571 0.061 Uiso 1 1 calc R U . . .
H16B H 0.269206 0.052603 0.814016 0.061 Uiso 1 1 calc R U . . .
H16C H 0.355198 -0.061525 0.838101 0.061 Uiso 1 1 calc R U . . .
C35 C 0.4544(5) 1.0493(3) 0.63466(19) 0.0503(9) Uani 1 1 d . . . . .
H35A H 0.482315 1.090531 0.593010 0.075 Uiso 1 1 calc R U . . .
H35B H 0.504031 1.113680 0.677467 0.075 Uiso 1 1 calc R U . . .
H35C H 0.348849 1.030794 0.627390 0.075 Uiso 1 1 calc R U . . .
C18 C 1.1430(3) 0.2821(4) 0.87862(19) 0.0422(8) Uani 1 1 d . . . . .
H18A H 1.163363 0.191191 0.881651 0.063 Uiso 1 1 calc R U . . .
H18B H 1.122592 0.309534 0.923198 0.063 Uiso 1 1 calc R U . . .
H18C H 1.227722 0.350731 0.871057 0.063 Uiso 1 1 calc R U . . .
C33 C 0.4981(4) 0.9140(3) 0.64417(15) 0.0317(6) Uani 1 1 d . . . . .
H33 H 0.485364 0.883964 0.691627 0.038 Uiso 1 1 calc R U . . .
C17 C 1.0128(3) 0.2739(3) 0.81703(17) 0.0313(6) Uani 1 1 d . . . . .
H17 H 0.991040 0.366242 0.817038 0.038 Uiso 1 1 calc R U . . .
C34 C 0.6602(4) 0.9398(4) 0.64666(17) 0.0436(8) Uani 1 1 d . . . . .
H34A H 0.676073 0.967489 0.600402 0.065 Uiso 1 1 calc R U . . .
H34B H 0.690093 0.854631 0.656977 0.065 Uiso 1 1 calc R U . . .
H34C H 0.717812 1.013724 0.684192 0.065 Uiso 1 1 calc R U . . .
C19 C 1.0463(5) 0.2459(6) 0.7460(2) 0.0728(15) Uani 1 1 d . . . . .
H19A H 0.968085 0.258730 0.706651 0.109 Uiso 1 1 calc R U . . .
H19B H 1.053749 0.150443 0.741443 0.109 Uiso 1 1 calc R U . . .
H19C H 1.138702 0.310354 0.744267 0.109 Uiso 1 1 calc R U . . .
C21 C 0.8743(3) 0.5879(2) 0.78207(13) 0.0179(5) Uani 1 1 d . . . . .
C20 C 0.9003(3) 0.5678(2) 0.85125(13) 0.0178(5) Uani 1 1 d . . . . .
C24 C 1.0262(3) 0.6502(3) 0.90934(13) 0.0199(5) Uani 1 1 d . . . . .
C25 C 1.1354(4) 0.8699(3) 0.97284(17) 0.0408(8) Uani 1 1 d . . . . .
H25A H 1.228266 0.874012 0.961468 0.061 Uiso 1 1 calc R U . . .
H25B H 1.136772 0.834180 1.019624 0.061 Uiso 1 1 calc R U . . .
H25C H 1.120634 0.963044 0.974001 0.061 Uiso 1 1 calc R U . . .
C22 C 0.9749(3) 0.6902(3) 0.75170(14) 0.0240(5) Uani 1 1 d . . . . .
C23 C 1.0045(4) 0.8171(4) 0.65360(19) 0.0523(10) Uani 1 1 d . . . . .
H23A H 1.083705 0.779403 0.646768 0.078 Uiso 1 1 calc R U . . .
H23B H 1.045358 0.904417 0.684215 0.078 Uiso 1 1 calc R U . . .
H23C H 0.947869 0.833874 0.607141 0.078 Uiso 1 1 calc R U . . .

loop_
_atom_site_aniso_label
_atom_site_aniso_U_11
_atom_site_aniso_U_22
_atom_site_aniso_U_33
_atom_site_aniso_U_23
_atom_site_aniso_U_13
_atom_site_aniso_U_12
Sb1 0.01630(8) 0.01400(8) 0.01494(8) 0.00044(5) 0.00128(5) 0.00473(6)
O1 0.0212(11) 0.0603(16) 0.0474(13) 0.0229(12) -0.0009(9) -0.0079(10)
N1 0.0235(11) 0.0100(9) 0.0172(10) 0.0010(7) 0.0001(8) 0.0044(8)
C1 0.0191(12) 0.0108(10) 0.0159(11) 0.0020(8) 0.0052(9) 0.0031(9)
C2 0.0209(12) 0.0092(10) 0.0174(11) 0.0024(8) 0.0029(9) 0.0005(9)
O2 0.0263(11) 0.0405(12) 0.0291(10) 0.0162(9) 0.0012(8) -0.0078(9)
N2 0.0173(11) 0.0254(12) 0.0198(10) 0.0067(9) 0.0045(8) 0.0085(9)
C3 0.0299(14) 0.0186(12) 0.0165(11) 0.0017(9) 0.0058(10) 0.0015(10)
O3 0.0337(12) 0.0274(11) 0.0403(12) -0.0025(9) -0.0148(9) 0.0139(9)
C5 0.0221(13) 0.0178(12) 0.0291(13) 0.0038(10) 0.0138(10) 0.0053(10)
C4 0.0338(15) 0.0203(13) 0.0223(12) 0.0012(10) 0.0156(11) 0.0037(11)
O4 0.0312(11) 0.0170(9) 0.0366(11) -0.0063(8) -0.0132(9) 0.0081(8)
C26 0.0210(13) 0.0325(15) 0.0234(12) 0.0078(10) 0.0063(10) 0.0151(11)
C7 0.0212(12) 0.0121(11) 0.0156(11) 0.0016(8) -0.0019(9) 0.0013(9)
C6 0.0183(12) 0.0143(11) 0.0197(11) 0.0037(9) 0.0074(9) 0.0032(9)
C32 0.0160(12) 0.0304(14) 0.0249(13) 0.0041(10) 0.0057(10) 0.0075(10)
C9 0.0155(11) 0.0161(11) 0.0218(12) 0.0008(9) 0.0025(9) 0.0039(9)
C27 0.0195(12) 0.0291(13) 0.0180(11) 0.0073(10) 0.0053(9) 0.0109(10)
C8 0.0164(11) 0.0115(11) 0.0187(11) 0.0023(8) -0.0002(9) 0.0049(9)
C31 0.0237(14) 0.0396(16) 0.0240(13) 0.0011(11) -0.0007(11) 0.0066(12)
C10 0.0203(13) 0.0150(12) 0.0349(14) 0.0040(10) 0.0053(11) 0.0010(10)
C30 0.0339(16) 0.0454(18) 0.0234(14) 0.0105(12) 0.0004(12) 0.0154(14)
C11 0.0265(14) 0.0137(12) 0.0360(15) 0.0039(10) 0.0028(11) 0.0084(10)
C29 0.0397(17) 0.0335(16) 0.0268(14) 0.0120(11) 0.0057(12) 0.0164(13)
C12 0.0216(13) 0.0190(12) 0.0337(14) 0.0042(10) 0.0044(11) 0.0112(10)
C28 0.0270(14) 0.0264(13) 0.0229(12) 0.0065(10) 0.0062(10) 0.0120(11)
C13 0.0151(12) 0.0175(12) 0.0262(13) 0.0039(9) 0.0021(9) 0.0040(9)
C36 0.0207(13) 0.0277(14) 0.0301(14) 0.0039(11) 0.0044(11) 0.0048(11)
C14 0.0168(12) 0.0200(12) 0.0317(14) 0.0012(10) 0.0051(10) 0.0056(10)
C38 0.0286(16) 0.0406(18) 0.0475(19) 0.0015(14) 0.0120(14) -0.0028(14)
C15 0.0269(16) 0.051(2) 0.0368(16) -0.0066(14) 0.0074(13) 0.0120(14)
C37 0.0374(18) 0.0368(17) 0.0446(18) -0.0006(14) 0.0126(14) 0.0119(14)
C16 0.0162(14) 0.0412(18) 0.059(2) -0.0173(15) 0.0057(13) 0.0017(13)
C35 0.077(3) 0.0273(17) 0.045(2) 0.0057(14) 0.0062(18) 0.0204(17)
C18 0.0215(15) 0.0367(18) 0.059(2) -0.0031(15) 0.0036(14) -0.0020(13)
C33 0.0469(18) 0.0218(14) 0.0255(14) 0.0057(10) 0.0051(12) 0.0115(13)
C17 0.0188(13) 0.0250(14) 0.0513(18) 0.0107(12) 0.0104(12) 0.0060(11)
C34 0.0444(19) 0.0434(19) 0.0323(16) 0.0060(14) 0.0009(14) 0.0009(15)
C19 0.050(2) 0.106(4) 0.046(2) 0.021(2) 0.0200(18) -0.017(2)
C21 0.0144(11) 0.0138(11) 0.0235(12) 0.0001(9) 0.0020(9) 0.0027(9)
C20 0.0140(11) 0.0129(11) 0.0239(12) 0.0002(9) 0.0001(9) 0.0039(9)
C24 0.0194(12) 0.0158(11) 0.0209(12) 0.0034(9) -0.0006(9) 0.0037(9)
C25 0.0467(19) 0.0225(15) 0.0357(16) -0.0080(12) -0.0135(14) 0.0017(13)
C22 0.0194(12) 0.0287(14) 0.0215(12) 0.0043(10) 0.0030(10) 0.0038(10)
C23 0.042(2) 0.060(2) 0.0387(18) 0.0248(17) 0.0063(15) -0.0135(17)

loop_
_atom_type_symbol
_atom_type_description
_atom_type_scat_dispersion_real
_atom_type_scat_dispersion_imag
_atom_type_scat_source
C C 0.0033 0.0016 'International Tables Vol C Tables 4.2.6.8 and 6.1.1.4'
H H 0.0000 0.0000 'International Tables Vol C Tables 4.2.6.8 and 6.1.1.4'
N N 0.0061 0.0033 'International Tables Vol C Tables 4.2.6.8 and 6.1.1.4'
O O 0.0106 0.0060 'International Tables Vol C Tables 4.2.6.8 and 6.1.1.4'
Sb Sb -0.5866 1.5461 'International Tables Vol C Tables 4.2.6.8 and 6.1.1.4'

loop_
_geom_angle_atom_site_label_1
_geom_angle_atom_site_label_2
_geom_angle_atom_site_label_3
_geom_angle
_geom_angle_site_symmetry_1
_geom_angle_site_symmetry_3
_geom_angle_publ_flag
N1 Sb1 C1 79.27(8) . . ?
N1 Sb1 C21 78.94(9) . . ?
C1 Sb1 C21 85.48(9) . . ?
C8 N1 C7 123.24(19) . . ?
C8 N1 Sb1 134.22(15) . . ?
C7 N1 Sb1 102.41(14) . . ?
C6 C1 C2 121.2(2) . . ?
C6 C1 Sb1 131.20(17) . . ?
C2 C1 Sb1 107.59(17) . . ?
C3 C2 C1 120.1(2) . . ?
C3 C2 C7 125.7(2) . . ?
C1 C2 C7 114.2(2) . . ?
C22 O2 C23 115.0(2) . . ?
C27 N2 C26 114.0(2) . . ?
C27 N2 H2 110(2) . . ?
C26 N2 H2 104(2) . . ?
C2 C3 C4 119.0(2) . . ?
C2 C3 H3 120.5 . . ?
C4 C3 H3 120.5 . . ?
C4 C5 C6 120.6(2) . . ?
C4 C5 H5 119.7 . . ?
C6 C5 H5 119.7 . . ?
C5 C4 C3 120.8(2) . . ?
C5 C4 H4 119.6 . . ?
C3 C4 H4 119.6 . . ?
C24 O4 C25 116.2(2) . . ?
N2 C26 C6 111.8(2) . . ?
N2 C26 H26A 109.3 . . ?
C6 C26 H26A 109.3 . . ?
N2 C26 H26B 109.3 . . ?
C6 C26 H26B 109.3 . . ?
H26A C26 H26B 107.9 . . ?
N1 C7 C2 106.81(19) . . ?
N1 C7 C20 107.15(19) . . ?
C2 C7 C20 104.87(18) . . ?
N1 C7 H7 112.5 . . ?
C2 C7 H7 112.5 . . ?
C20 C7 H7 112.5 . . ?
C1 C6 C5 118.3(2) . . ?
C1 C6 C26 121.7(2) . . ?
C5 C6 C26 120.0(2) . . ?
C31 C32 C27 117.9(3) . . ?
C31 C32 C36 119.3(2) . . ?
C27 C32 C36 122.8(2) . . ?
C10 C9 C8 119.0(2) . . ?
C10 C9 C14 119.3(2) . . ?
C8 C9 C14 121.6(2) . . ?
C32 C27 C28 121.5(2) . . ?
C32 C27 N2 118.7(2) . . ?
C28 C27 N2 119.8(2) . . ?
C13 C8 C9 119.8(2) . . ?
C13 C8 N1 120.8(2) . . ?
C9 C8 N1 119.4(2) . . ?
C30 C31 C32 121.4(3) . . ?
C30 C31 H31 119.3 . . ?
C32 C31 H31 119.3 . . ?
C11 C10 C9 121.1(2) . . ?
C11 C10 H10 119.4 . . ?
C9 C10 H10 119.4 . . ?
C31 C30 C29 120.2(3) . . ?
C31 C30 H30 119.9 . . ?
C29 C30 H30 119.9 . . ?
C12 C11 C10 119.7(2) . . ?
C12 C11 H11 120.2 . . ?
C10 C11 H11 120.2 . . ?
C30 C29 C28 120.7(3) . . ?
C30 C29 H29 119.7 . . ?
C28 C29 H29 119.7 . . ?
C11 C12 C13 121.0(2) . . ?
C11 C12 H12 119.5 . . ?
C13 C12 H12 119.5 . . ?
C29 C28 C27 118.3(3) . . ?
C29 C28 C33 120.3(3) . . ?
C27 C28 C33 121.4(2) . . ?
C12 C13 C8 119.3(2) . . ?
C12 C13 C17 119.1(2) . . ?
C8 C13 C17 121.6(2) . . ?
C32 C36 C37 111.5(2) . . ?
C32 C36 C38 110.8(2) . . ?
C37 C36 C38 111.1(3) . . ?
C32 C36 H36 107.7 . . ?
C37 C36 H36 107.7 . . ?
C38 C36 H36 107.7 . . ?
C15 C14 C9 109.4(2) . . ?
C15 C14 C16 110.3(3) . . ?
C9 C14 C16 113.0(2) . . ?
C15 C14 H14 108.0 . . ?
C9 C14 H14 108.0 . . ?
C16 C14 H14 108.0 . . ?
C36 C38 H38A 109.5 . . ?
C36 C38 H38B 109.5 . . ?
H38A C38 H38B 109.5 . . ?
C36 C38 H38C 109.5 . . ?
H38A C38 H38C 109.5 . . ?
H38B C38 H38C 109.5 . . ?
C14 C15 H15A 109.5 . . ?
C14 C15 H15B 109.5 . . ?
H15A C15 H15B 109.5 . . ?
C14 C15 H15C 109.5 . . ?
H15A C15 H15C 109.5 . . ?
H15B C15 H15C 109.5 . . ?
C36 C37 H37A 109.5 . . ?
C36 C37 H37B 109.5 . . ?
H37A C37 H37B 109.5 . . ?
C36 C37 H37C 109.5 . . ?
H37A C37 H37C 109.5 . . ?
H37B C37 H37C 109.5 . . ?
C14 C16 H16A 109.5 . . ?
C14 C16 H16B 109.5 . . ?
H16A C16 H16B 109.5 . . ?
C14 C16 H16C 109.5 . . ?
H16A C16 H16C 109.5 . . ?
H16B C16 H16C 109.5 . . ?
C33 C35 H35A 109.5 . . ?
C33 C35 H35B 109.5 . . ?
H35A C35 H35B 109.5 . . ?
C33 C35 H35C 109.5 . . ?
H35A C35 H35C 109.5 . . ?
H35B C35 H35C 109.5 . . ?
C17 C18 H18A 109.5 . . ?
C17 C18 H18B 109.5 . . ?
H18A C18 H18B 109.5 . . ?
C17 C18 H18C 109.5 . . ?
H18A C18 H18C 109.5 . . ?
H18B C18 H18C 109.5 . . ?
C28 C33 C35 114.1(3) . . ?
C28 C33 C34 110.6(3) . . ?
C35 C33 C34 109.6(3) . . ?
C28 C33 H33 107.4 . . ?
C35 C33 H33 107.4 . . ?
C34 C33 H33 107.4 . . ?
C18 C17 C13 111.5(2) . . ?
C18 C17 C19 110.8(3) . . ?
C13 C17 C19 111.2(3) . . ?
C18 C17 H17 107.7 . . ?
C13 C17 H17 107.7 . . ?
C19 C17 H17 107.7 . . ?
C33 C34 H34A 109.5 . . ?
C33 C34 H34B 109.5 . . ?
H34A C34 H34B 109.5 . . ?
C33 C34 H34C 109.5 . . ?
H34A C34 H34C 109.5 . . ?
H34B C34 H34C 109.5 . . ?
C17 C19 H19A 109.5 . . ?
C17 C19 H19B 109.5 . . ?
H19A C19 H19B 109.5 . . ?
C17 C19 H19C 109.5 . . ?
H19A C19 H19C 109.5 . . ?
H19B C19 H19C 109.5 . . ?
C20 C21 C22 123.3(2) . . ?
C20 C21 Sb1 107.50(17) . . ?
C22 C21 Sb1 129.14(17) . . ?
C21 C20 C24 126.1(2) . . ?
C21 C20 C7 116.0(2) . . ?
C24 C20 C7 117.9(2) . . ?
O3 C24 O4 124.7(2) . . ?
O3 C24 C20 124.3(2) . . ?
O4 C24 C20 111.0(2) . . ?
O4 C25 H25A 109.5 . . ?
O4 C25 H25B 109.5 . . ?
H25A C25 H25B 109.5 . . ?
O4 C25 H25C 109.5 . . ?
H25A C25 H25C 109.5 . . ?
H25B C25 H25C 109.5 . . ?
O1 C22 O2 122.8(3) . . ?
O1 C22 C21 124.9(2) . . ?
O2 C22 C21 112.2(2) . . ?
O2 C23 H23A 109.5 . . ?
O2 C23 H23B 109.5 . . ?
H23A C23 H23B 109.5 . . ?
O2 C23 H23C 109.5 . . ?
H23A C23 H23C 109.5 . . ?
H23B C23 H23C 109.5 . . ?

loop_
_geom_bond_atom_site_label_1
_geom_bond_atom_site_label_2
_geom_bond_distance
_geom_bond_site_symmetry_2
_geom_bond_publ_flag
Sb1 N1 2.0448(19) . ?
Sb1 C1 2.162(2) . ?
Sb1 C21 2.196(2) . ?
O1 C22 1.200(3) . ?
N1 C8 1.422(3) . ?
N1 C7 1.468(3) . ?
C1 C6 1.381(3) . ?
C1 C2 1.399(3) . ?
C2 C3 1.382(3) . ?
C2 C7 1.524(3) . ?
O2 C22 1.330(3) . ?
O2 C23 1.449(3) . ?
N2 C27 1.442(3) . ?
N2 C26 1.445(3) . ?
N2 H2 0.86(4) . ?
C3 C4 1.393(4) . ?
C3 H3 0.9500 . ?
O3 C24 1.195(3) . ?
C5 C4 1.381(4) . ?
C5 C6 1.400(3) . ?
C5 H5 0.9500 . ?
C4 H4 0.9500 . ?
O4 C24 1.324(3) . ?
O4 C25 1.448(3) . ?
C26 C6 1.501(3) . ?
C26 H26A 0.9900 . ?
C26 H26B 0.9900 . ?
C7 C20 1.545(3) . ?
C7 H7 1.0000 . ?
C32 C31 1.397(4) . ?
C32 C27 1.398(4) . ?
C32 C36 1.520(4) . ?
C9 C10 1.389(3) . ?
C9 C8 1.411(3) . ?
C9 C14 1.518(3) . ?
C27 C28 1.402(4) . ?
C8 C13 1.401(3) . ?
C31 C30 1.374(4) . ?
C31 H31 0.9500 . ?
C10 C11 1.389(4) . ?
C10 H10 0.9500 . ?
C30 C29 1.383(4) . ?
C30 H30 0.9500 . ?
C11 C12 1.374(4) . ?
C11 H11 0.9500 . ?
C29 C28 1.397(4) . ?
C29 H29 0.9500 . ?
C12 C13 1.399(3) . ?
C12 H12 0.9500 . ?
C28 C33 1.521(4) . ?
C13 C17 1.520(4) . ?
C36 C37 1.526(4) . ?
C36 C38 1.531(4) . ?
C36 H36 1.0000 . ?
C14 C15 1.514(4) . ?
C14 C16 1.525(4) . ?
C14 H14 1.0000 . ?
C38 H38A 0.9800 . ?
C38 H38B 0.9800 . ?
C38 H38C 0.9800 . ?
C15 H15A 0.9800 . ?
C15 H15B 0.9800 . ?
C15 H15C 0.9800 . ?
C37 H37A 0.9800 . ?
C37 H37B 0.9800 . ?
C37 H37C 0.9800 . ?
C16 H16A 0.9800 . ?
C16 H16B 0.9800 . ?
C16 H16C 0.9800 . ?
C35 C33 1.523(4) . ?
C35 H35A 0.9800 . ?
C35 H35B 0.9800 . ?
C35 H35C 0.9800 . ?
C18 C17 1.507(4) . ?
C18 H18A 0.9800 . ?
C18 H18B 0.9800 . ?
C18 H18C 0.9800 . ?
C33 C34 1.535(5) . ?
C33 H33 1.0000 . ?
C17 C19 1.524(5) . ?
C17 H17 1.0000 . ?
C34 H34A 0.9800 . ?
C34 H34B 0.9800 . ?
C34 H34C 0.9800 . ?
C19 H19A 0.9800 . ?
C19 H19B 0.9800 . ?
C19 H19C 0.9800 . ?
C21 C20 1.332(3) . ?
C21 C22 1.472(3) . ?
C20 C24 1.498(3) . ?
C25 H25A 0.9800 . ?
C25 H25B 0.9800 . ?
C25 H25C 0.9800 . ?
C23 H23A 0.9800 . ?
C23 H23B 0.9800 . ?
C23 H23C 0.9800 . ?
